data_7227554
loop_
_publ_author_name
'Sun, Kai'
'Wang, Xin'
'Fu, Fangfang'
'Zhang, Chong'
'Chen, Yao'
'Liu, Lin'

_publ_section_title
;
 Metal-free selenosulfonylation of alkynes: rapid access to
 \b-(seleno)vinyl sulfones via a cationic-species-induced pathway
;
_journal_issue 6
_journal_name_full 'Green Chem.'
_journal_page_first 1490
_journal_paper_doi 10.1039/C6GC03420A
_journal_volume 19
_journal_year 2017
_chemical_formula_sum 'C24 H24 N0 O2 S Se'
_chemical_formula_weight 455.45
_chemical_name_systematic
; 
 ? 
;
_space_group_IT_number 2
_symmetry_cell_setting triclinic
_symmetry_space_group_name_Hall '-P 1'
_symmetry_space_group_name_H-M 'P -1'
_atom_sites_solution_hydrogens geom
_atom_sites_solution_primary direct
_atom_sites_solution_secondary difmap
_audit_creation_method SHELXL-97
_audit_update_record
;
2016-12-10 deposited with the CCDC.
2017-01-20 downloaded from the CCDC.
;
_cell_angle_alpha 91.21(3)
_cell_angle_beta 95.23(3)
_cell_angle_gamma 108.64(3)
_cell_formula_units_Z 2
_cell_length_a 8.7143(17)
_cell_length_b 10.963(2)
_cell_length_c 12.352(3)
_cell_measurement_reflns_used 2349
_cell_measurement_temperature 293(2)
_cell_measurement_theta_max 24.49
_cell_measurement_theta_min 2.64
_cell_volume 1111.9(5)
_computing_cell_refinement 'Bruker SAINT'
_computing_data_collection 'Bruker APEX2'
_computing_data_reduction 'Bruker SAINT'
_computing_molecular_graphics 'Bruker SHELXTL'
_computing_publication_material 'Bruker SHELXTL'
_computing_structure_refinement 'SHELXL-97 (Sheldrick, 2008)'
_computing_structure_solution 'SHELXS-97 (Sheldrick, 2008)'
_diffrn_ambient_temperature 293(2)
_diffrn_measured_fraction_theta_full 0.962
_diffrn_measured_fraction_theta_max 0.962
_diffrn_measurement_device_type 'Bruker APEX-II CCD'
_diffrn_measurement_method '\f and \w scans'
_diffrn_radiation_monochromator graphite
_diffrn_radiation_source 'fine-focus sealed tube'
_diffrn_radiation_type MoK\a
_diffrn_radiation_wavelength 0.71073
_diffrn_reflns_av_R_equivalents 0.0279
_diffrn_reflns_av_sigmaI/netI 0.0502
_diffrn_reflns_limit_h_max 11
_diffrn_reflns_limit_h_min -11
_diffrn_reflns_limit_k_max 14
_diffrn_reflns_limit_k_min -13
_diffrn_reflns_limit_l_max 16
_diffrn_reflns_limit_l_min -16
_diffrn_reflns_number 9073
_diffrn_reflns_theta_full 28.48
_diffrn_reflns_theta_max 28.48
_diffrn_reflns_theta_min 1.96
_diffrn_standards_decay_% 0
_diffrn_standards_interval_count 0
_diffrn_standards_interval_time 0
_diffrn_standards_number 0
_exptl_absorpt_coefficient_mu 1.798
_exptl_absorpt_correction_type none
_exptl_crystal_colour colorless
_exptl_crystal_density_diffrn 1.360
_exptl_crystal_density_method 'not measured'
_exptl_crystal_description block
_exptl_crystal_F_000 468
_exptl_crystal_size_max 0.20
_exptl_crystal_size_mid 0.20
_exptl_crystal_size_min 0.20
_refine_diff_density_max 0.846
_refine_diff_density_min -0.704
_refine_diff_density_rms 0.085
_refine_ls_extinction_method none
_refine_ls_goodness_of_fit_ref 1.026
_refine_ls_hydrogen_treatment constr
_refine_ls_matrix_type full
_refine_ls_number_parameters 253
_refine_ls_number_reflns 5417
_refine_ls_number_restraints 0
_refine_ls_restrained_S_all 1.026
_refine_ls_R_factor_all 0.1045
_refine_ls_R_factor_gt 0.0549
_refine_ls_shift/su_max 0.000
_refine_ls_shift/su_mean 0.000
_refine_ls_structure_factor_coef Fsqd
_refine_ls_weighting_details 'calc w=1/[\s^2^(Fo^2^)+(0.1290P)^2^+0.0164P] where P=(Fo^2^+2Fc^2^)/3'
_refine_ls_weighting_scheme calc
_refine_ls_wR_factor_gt 0.1672
_refine_ls_wR_factor_ref 0.2168
_reflns_number_gt 3113
_reflns_number_total 5417
_reflns_threshold_expression I>2sigma(I)
_cod_data_source_file c6gc03420a1.cif
_cod_data_source_block 1
_cod_depositor_comments
;
The following automatic conversions were performed:

'_symmetry_cell_setting' value 'Triclinic' changed to 'triclinic'
according to
/usr/data/users/saulius/crontab/automatic-downloads/rss-feeds/RSC/lib/dictionaries/cif_core.dic
dictionary named 'cif_core.dic' version 2.4.2 from 2011-04-26.

Automatic conversion script
Id: cif_fix_values 4268 2015-11-12 08:31:59Z antanas 

 Adding full bibliography for 7227553--7227555.cif.
;
_cod_original_cell_volume 1111.8(4)
_cod_original_sg_symbol_H-M 'P-1   '
_cod_database_code 7227554

loop_
_symmetry_equiv_pos_as_xyz
'x, y, z'
'-x, -y, -z'

loop_
_atom_site_label
_atom_site_type_symbol
_atom_site_fract_x
_atom_site_fract_y
_atom_site_fract_z
_atom_site_U_iso_or_equiv
_atom_site_adp_type
_atom_site_occupancy
_atom_site_symmetry_multiplicity
_atom_site_calc_flag
_atom_site_refinement_flags
Se1 Se 0.19455(8) 0.62561(5) 0.58481(4) 0.0903(3) Uani 1 1 d .
S1 S 0.54144(11) 0.75271(8) 0.89182(8) 0.0503(3) Uani 1 1 d .
C18 C 0.3872(4) 0.7206(3) 0.9805(3) 0.0447(7) Uani 1 1 d .
C23 C 0.3456(4) 0.8197(3) 1.0267(3) 0.0511(8) Uani 1 1 d .
H23A H 0.3974 0.9047 1.0108 0.061 Uiso 1 1 calc R
O1 O 0.6422(3) 0.6757(3) 0.9233(3) 0.0663(8) Uani 1 1 d .
C1 C 0.3281(5) 0.9447(4) 0.7736(3) 0.0578(9) Uani 1 1 d .
H1A H 0.4307 0.9759 0.7493 0.069 Uiso 1 1 calc R
O2 O 0.6177(3) 0.8885(2) 0.8898(3) 0.0629(7) Uani 1 1 d .
C7 C 0.3144(5) 0.7217(4) 0.7166(3) 0.0556(9) Uani 1 1 d .
C6 C 0.2437(4) 0.8152(4) 0.7634(3) 0.0503(8) Uani 1 1 d .
C19 C 0.3124(5) 0.5945(3) 1.0048(3) 0.0555(9) Uani 1 1 d .
H19A H 0.3430 0.5282 0.9750 0.067 Uiso 1 1 calc R
C21 C 0.1453(5) 0.6643(4) 1.1201(3) 0.0608(10) Uani 1 1 d .
C8 C 0.4423(5) 0.6899(4) 0.7583(3) 0.0565(9) Uani 1 1 d .
C22 C 0.2250(5) 0.7909(3) 1.0972(3) 0.0535(9) Uani 1 1 d .
H22A H 0.1974 0.8573 1.1296 0.064 Uiso 1 1 calc R
C2 C 0.2611(6) 1.0289(5) 0.8200(4) 0.0733(12) Uani 1 1 d .
H2A H 0.3179 1.1168 0.8262 0.088 Uiso 1 1 calc R
C20 C 0.1916(6) 0.5681(4) 1.0740(4) 0.0661(11) Uani 1 1 d .
H20A H 0.1401 0.4831 1.0899 0.079 Uiso 1 1 calc R
C12 C 0.1535(7) 0.7625(5) 0.5068(4) 0.0746(12) Uani 1 1 d .
C10 C 0.4387(7) 0.4575(5) 0.7254(4) 0.0789(13) Uani 1 1 d .
H10A H 0.4510 0.4456 0.8029 0.095 Uiso 1 1 calc R
H10B H 0.3232 0.4310 0.7012 0.095 Uiso 1 1 calc R
C9 C 0.5171(6) 0.5996(4) 0.7042(4) 0.0731(12) Uani 1 1 d .
H9A H 0.6320 0.6252 0.7299 0.088 Uiso 1 1 calc R
H9B H 0.5084 0.6095 0.6262 0.088 Uiso 1 1 calc R
C3 C 0.1088(6) 0.9821(6) 0.8574(4) 0.0795(14) Uani 1 1 d .
H3A H 0.0653 1.0384 0.8910 0.095 Uiso 1 1 calc R
C5 C 0.0872(5) 0.7699(5) 0.7976(4) 0.0679(11) Uani 1 1 d .
H5A H 0.0266 0.6829 0.7881 0.081 Uiso 1 1 calc R
C4 C 0.0237(6) 0.8555(6) 0.8453(4) 0.0805(14) Uani 1 1 d .
H4A H -0.0791 0.8253 0.8695 0.097 Uiso 1 1 calc R
C24 C 0.0138(7) 0.6366(5) 1.1947(5) 0.0967(18) Uani 1 1 d .
H24A H -0.0004 0.7159 1.2183 0.145 Uiso 1 1 calc R
H24B H 0.0436 0.5947 1.2568 0.145 Uiso 1 1 calc R
H24C H -0.0862 0.5813 1.1568 0.145 Uiso 1 1 calc R
C11 C 0.5177(9) 0.3743(6) 0.6651(5) 0.114(2) Uani 1 1 d .
H11A H 0.4668 0.2854 0.6792 0.172 Uiso 1 1 calc R
H11B H 0.6316 0.3996 0.6900 0.172 Uiso 1 1 calc R
H11C H 0.5044 0.3854 0.5884 0.172 Uiso 1 1 calc R
C13 C -0.0015(9) 0.7642(7) 0.4845(6) 0.115(2) Uani 1 1 d .
H13A H -0.0866 0.7020 0.5122 0.138 Uiso 1 1 calc R
C15 C 0.0928(17) 0.9452(11) 0.3826(7) 0.153(4) Uani 1 1 d .
H15A H 0.0726 1.0081 0.3395 0.183 Uiso 1 1 calc R
C17 C 0.2813(10) 0.8514(7) 0.4657(5) 0.109(2) Uani 1 1 d .
H17A H 0.3870 0.8488 0.4786 0.131 Uiso 1 1 calc R
C14 C -0.0344(13) 0.8574(10) 0.4208(8) 0.135(3) Uani 1 1 d .
H14A H -0.1401 0.8591 0.4053 0.162 Uiso 1 1 calc R
C16 C 0.2464(15) 0.9467(8) 0.4033(6) 0.141(3) Uani 1 1 d .
H16A H 0.3303 1.0108 0.3764 0.169 Uiso 1 1 calc R

loop_
_atom_site_aniso_label
_atom_site_aniso_U_11
_atom_site_aniso_U_22
_atom_site_aniso_U_33
_atom_site_aniso_U_23
_atom_site_aniso_U_13
_atom_site_aniso_U_12
Se1 0.1390(6) 0.0741(4) 0.0588(3) -0.0098(2) -0.0136(3) 0.0430(4)
S1 0.0481(5) 0.0458(5) 0.0618(6) 0.0037(4) 0.0089(4) 0.0210(4)
C18 0.0521(19) 0.0457(17) 0.0415(17) 0.0027(14) 0.0025(14) 0.0238(16)
C23 0.059(2) 0.0420(17) 0.055(2) 0.0010(15) 0.0043(17) 0.0207(17)
O1 0.0590(16) 0.0660(17) 0.086(2) 0.0044(15) 0.0068(14) 0.0365(14)
C1 0.063(2) 0.059(2) 0.057(2) 0.0099(18) 0.0062(19) 0.028(2)
O2 0.0598(16) 0.0475(14) 0.082(2) 0.0047(13) 0.0146(14) 0.0153(13)
C7 0.070(2) 0.053(2) 0.046(2) 0.0025(16) 0.0104(18) 0.0211(19)
C6 0.052(2) 0.055(2) 0.0457(19) 0.0096(16) 0.0046(16) 0.0206(17)
C19 0.069(2) 0.0469(19) 0.057(2) 0.0030(16) 0.0086(19) 0.0270(18)
C21 0.070(3) 0.061(2) 0.051(2) 0.0034(18) 0.0128(19) 0.019(2)
C8 0.066(2) 0.0514(19) 0.056(2) 0.0029(16) 0.0199(19) 0.0217(18)
C22 0.060(2) 0.0449(18) 0.056(2) -0.0024(16) 0.0095(18) 0.0162(17)
C2 0.092(3) 0.069(3) 0.070(3) 0.003(2) -0.010(2) 0.047(3)
C20 0.086(3) 0.0447(19) 0.067(3) 0.0097(18) 0.025(2) 0.015(2)
C12 0.103(4) 0.080(3) 0.046(2) -0.010(2) -0.005(2) 0.040(3)
C10 0.103(4) 0.073(3) 0.073(3) -0.004(2) 0.018(3) 0.044(3)
C9 0.089(3) 0.071(3) 0.069(3) -0.002(2) 0.028(2) 0.035(2)
C3 0.078(3) 0.109(4) 0.073(3) 0.005(3) 0.006(3) 0.061(3)
C5 0.057(2) 0.077(3) 0.066(3) 0.012(2) 0.002(2) 0.015(2)
C4 0.059(3) 0.121(5) 0.073(3) 0.013(3) 0.010(2) 0.042(3)
C24 0.115(4) 0.079(3) 0.095(4) 0.000(3) 0.059(3) 0.018(3)
C11 0.174(6) 0.101(4) 0.097(4) -0.021(3) 0.022(4) 0.084(5)
C13 0.125(5) 0.130(5) 0.102(5) -0.043(4) -0.034(4) 0.075(5)
C15 0.243(12) 0.156(9) 0.087(5) -0.030(5) -0.061(7) 0.126(9)
C17 0.149(6) 0.110(4) 0.083(4) 0.016(3) 0.023(4) 0.059(4)
C14 0.151(7) 0.125(6) 0.134(7) -0.036(5) -0.048(6) 0.073(6)
C16 0.226(10) 0.105(5) 0.082(5) 0.022(4) 0.033(6) 0.036(6)

loop_
_atom_type_symbol
_atom_type_description
_atom_type_scat_dispersion_real
_atom_type_scat_dispersion_imag
_atom_type_scat_source
C C 0.0033 0.0016 'International Tables Vol C Tables 4.2.6.8 and 6.1.1.4'
H H 0.0000 0.0000 'International Tables Vol C Tables 4.2.6.8 and 6.1.1.4'
N N 0.0061 0.0033 'International Tables Vol C Tables 4.2.6.8 and 6.1.1.4'
O O 0.0106 0.0060 'International Tables Vol C Tables 4.2.6.8 and 6.1.1.4'
S S 0.1246 0.1234 'International Tables Vol C Tables 4.2.6.8 and 6.1.1.4'
Se Se -0.0929 2.2259 'International Tables Vol C Tables 4.2.6.8 and 6.1.1.4'

loop_
_geom_angle_atom_site_label_1
_geom_angle_atom_site_label_2
_geom_angle_atom_site_label_3
_geom_angle
C12 Se1 C7 99.73(18)
O2 S1 O1 117.85(18)
O2 S1 C18 109.38(17)
O1 S1 C18 106.94(17)
O2 S1 C8 109.36(18)
O1 S1 C8 106.14(19)
C18 S1 C8 106.59(17)
C23 C18 C19 120.8(3)
C23 C18 S1 120.7(3)
C19 C18 S1 118.5(3)
C18 C23 C22 119.1(3)
C18 C23 H23A 120.5
C22 C23 H23A 120.5
C6 C1 C2 120.2(4)
C6 C1 H1A 119.9
C2 C1 H1A 119.9
C8 C7 C6 127.9(4)
C8 C7 Se1 116.7(3)
C6 C7 Se1 115.3(3)
C1 C6 C5 119.3(4)
C1 C6 C7 121.4(3)
C5 C6 C7 119.3(4)
C20 C19 C18 119.0(3)
C20 C19 H19A 120.5
C18 C19 H19A 120.5
C20 C21 C22 118.5(4)
C20 C21 C24 122.1(4)
C22 C21 C24 119.4(4)
C7 C8 C9 126.1(4)
C7 C8 S1 120.4(3)
C9 C8 S1 113.4(3)
C21 C22 C23 120.8(3)
C21 C22 H22A 119.6
C23 C22 H22A 119.6
C1 C2 C3 119.9(5)
C1 C2 H2A 120.1
C3 C2 H2A 120.1
C21 C20 C19 121.7(4)
C21 C20 H20A 119.1
C19 C20 H20A 119.1
C13 C12 C17 121.0(6)
C13 C12 Se1 120.2(5)
C17 C12 Se1 118.5(4)
C11 C10 C9 110.6(5)
C11 C10 H10A 109.5
C9 C10 H10A 109.5
C11 C10 H10B 109.5
C9 C10 H10B 109.5
H10A C10 H10B 108.1
C8 C9 C10 114.3(4)
C8 C9 H9A 108.7
C10 C9 H9A 108.7
C8 C9 H9B 108.7
C10 C9 H9B 108.7
H9A C9 H9B 107.6
C4 C3 C2 120.3(5)
C4 C3 H3A 119.9
C2 C3 H3A 119.9
C4 C5 C6 119.5(4)
C4 C5 H5A 120.2
C6 C5 H5A 120.2
C3 C4 C5 120.8(4)
C3 C4 H4A 119.6
C5 C4 H4A 119.6
C21 C24 H24A 109.5
C21 C24 H24B 109.5
H24A C24 H24B 109.5
C21 C24 H24C 109.5
H24A C24 H24C 109.5
H24B C24 H24C 109.5
C10 C11 H11A 109.5
C10 C11 H11B 109.5
H11A C11 H11B 109.5
C10 C11 H11C 109.5
H11A C11 H11C 109.5
H11B C11 H11C 109.5
C12 C13 C14 120.9(9)
C12 C13 H13A 119.6
C14 C13 H13A 119.6
C16 C15 C14 123.3(9)
C16 C15 H15A 118.3
C14 C15 H15A 118.3
C12 C17 C16 117.4(7)
C12 C17 H17A 121.3
C16 C17 H17A 121.3
C15 C14 C13 117.3(9)
C15 C14 H14A 121.3
C13 C14 H14A 121.3
C15 C16 C17 120.1(9)
C15 C16 H16A 120.0
C17 C16 H16A 120.0

loop_
_geom_bond_atom_site_label_1
_geom_bond_atom_site_label_2
_geom_bond_distance
Se1 C12 1.911(5)
Se1 C7 1.940(4)
S1 O2 1.425(3)
S1 O1 1.436(3)
S1 C18 1.764(4)
S1 C8 1.804(4)
C18 C23 1.379(5)
C18 C19 1.380(5)
C23 C22 1.389(5)
C23 H23A 0.9300
C1 C6 1.372(6)
C1 C2 1.380(6)
C1 H1A 0.9300
C7 C8 1.335(6)
C7 C6 1.485(5)
C6 C5 1.403(5)
C19 C20 1.380(6)
C19 H19A 0.9300
C21 C20 1.373(6)
C21 C22 1.388(5)
C21 C24 1.495(6)
C8 C9 1.522(5)
C22 H22A 0.9300
C2 C3 1.387(7)
C2 H2A 0.9300
C20 H20A 0.9300
C12 C13 1.360(8)
C12 C17 1.371(9)
C10 C11 1.525(6)
C10 C9 1.527(7)
C10 H10A 0.9700
C10 H10B 0.9700
C9 H9A 0.9700
C9 H9B 0.9700
C3 C4 1.346(7)
C3 H3A 0.9300
C5 C4 1.378(7)
C5 H5A 0.9300
C4 H4A 0.9300
C24 H24A 0.9600
C24 H24B 0.9600
C24 H24C 0.9600
C11 H11A 0.9600
C11 H11B 0.9600
C11 H11C 0.9600
C13 C14 1.387(11)
C13 H13A 0.9300
C15 C16 1.334(13)
C15 C14 1.346(13)
C15 H15A 0.9300
C17 C16 1.404(10)
C17 H17A 0.9300
C14 H14A 0.9300
C16 H16A 0.9300

loop_
_geom_torsion_atom_site_label_1
_geom_torsion_atom_site_label_2
_geom_torsion_atom_site_label_3
_geom_torsion_atom_site_label_4
_geom_torsion
O2 S1 C18 C23 6.5(4)
O1 S1 C18 C23 135.1(3)
C8 S1 C18 C23 -111.7(3)
O2 S1 C18 C19 -171.8(3)
O1 S1 C18 C19 -43.2(4)
C8 S1 C18 C19 70.0(3)
C19 C18 C23 C22 -0.9(6)
S1 C18 C23 C22 -179.2(3)
C12 Se1 C7 C8 -139.6(3)
C12 Se1 C7 C6 45.1(3)
C2 C1 C6 C5 1.8(6)
C2 C1 C6 C7 -178.3(4)
C8 C7 C6 C1 66.7(5)
Se1 C7 C6 C1 -118.6(4)
C8 C7 C6 C5 -113.5(5)
Se1 C7 C6 C5 61.2(4)
C23 C18 C19 C20 1.7(6)
S1 C18 C19 C20 -180.0(3)
C6 C7 C8 C9 -176.0(4)
Se1 C7 C8 C9 9.4(5)
C6 C7 C8 S1 5.2(5)
Se1 C7 C8 S1 -169.43(19)
O2 S1 C8 C7 -66.7(3)
O1 S1 C8 C7 165.2(3)
C18 S1 C8 C7 51.5(3)
O2 S1 C8 C9 114.4(3)
O1 S1 C8 C9 -13.7(3)
C18 S1 C8 C9 -127.5(3)
C20 C21 C22 C23 1.9(6)
C24 C21 C22 C23 -178.8(4)
C18 C23 C22 C21 -1.0(6)
C6 C1 C2 C3 0.7(6)
C22 C21 C20 C19 -1.1(7)
C24 C21 C20 C19 179.6(5)
C18 C19 C20 C21 -0.7(7)
C7 Se1 C12 C13 -114.6(4)
C7 Se1 C12 C17 71.3(5)
C7 C8 C9 C10 -87.2(6)
S1 C8 C9 C10 91.7(5)
C11 C10 C9 C8 178.2(5)
C1 C2 C3 C4 -2.2(7)
C1 C6 C5 C4 -2.9(6)
C7 C6 C5 C4 177.2(4)
C2 C3 C4 C5 1.1(7)
C6 C5 C4 C3 1.4(7)
C17 C12 C13 C14 -1.1(9)
Se1 C12 C13 C14 -175.1(5)
C13 C12 C17 C16 2.3(9)
Se1 C12 C17 C16 176.4(5)
C16 C15 C14 C13 -0.3(14)
C12 C13 C14 C15 0.0(12)
C14 C15 C16 C17 1.6(14)
C12 C17 C16 C15 -2.6(11)
